data_1101173
loop_
_publ_author_name
'Lu, Ying'
'Xu, Yan'
'Li, Yangguang'
'Wang, Enbo'
'Xu, Xinxin'
'Ma, Ying'

_publ_section_title
;
 New Polyoxometalate Compounds Built up of Lacunary Wells--Dawson Anions
 and Trivalent Lanthanide Cations
;
_journal_coden_ASTM INOCAJ
_journal_issue 5
_journal_name_full 'Inorganic Chemistry'
_journal_page_first 2055
_journal_page_last 2060
_journal_paper_doi 10.1021/ic0515857
_journal_volume 45
_journal_year 2006
_chemical_formula_sum 'C20 H47 La2 N4 O74.5 P2 W17'
_chemical_formula_weight 5000.83
_space_group_IT_number 2
_symmetry_cell_setting triclinic
_symmetry_space_group_name_Hall '-P 1'
_symmetry_space_group_name_H-M 'P -1'
_atom_sites_solution_hydrogens geom
_atom_sites_solution_primary direct
_atom_sites_solution_secondary difmap
_audit_creation_method SHELXL-97
_cell_angle_alpha 88.25(3)
_cell_angle_beta 76.11(3)
_cell_angle_gamma 64.29(3)
_cell_formula_units_Z 2
_cell_length_a 12.970(3)
_cell_length_b 13.015(3)
_cell_length_c 25.484(5)
_cell_measurement_temperature 293(2)
_cell_volume 3749.1(13)
_computing_cell_refinement 'RAPID AUTO'
_computing_data_collection 'RAPID AUTO'
_computing_data_reduction 'RAPID AUTO'
_computing_molecular_graphics 'Bruker SHELXTL'
_computing_publication_material 'Bruker SHELXTL'
_computing_structure_refinement 'SHELXL-97 (Sheldrick, 1997)'
_computing_structure_solution 'SHELXS-97 (Sheldrick, 1990)'
_diffrn_ambient_temperature 293(2)
_diffrn_detector_area_resol_mean 0.01
_diffrn_measured_fraction_theta_full 0.991
_diffrn_measured_fraction_theta_max 0.991
_diffrn_measurement_device_type 'Rigaku R-AXIS RAPID IP'
_diffrn_measurement_method Oscillation
_diffrn_radiation_monochromator graphite
_diffrn_radiation_source 'Rotation anode'
_diffrn_radiation_type MoK\a
_diffrn_radiation_wavelength 0.71073
_diffrn_reflns_av_R_equivalents 0.0746
_diffrn_reflns_av_sigmaI/netI 0.1007
_diffrn_reflns_limit_h_max 15
_diffrn_reflns_limit_h_min -15
_diffrn_reflns_limit_k_max 15
_diffrn_reflns_limit_k_min -15
_diffrn_reflns_limit_l_max 30
_diffrn_reflns_limit_l_min -30
_diffrn_reflns_number 28642
_diffrn_reflns_theta_full 25.00
_diffrn_reflns_theta_max 25.00
_diffrn_reflns_theta_min 3.13
_diffrn_standards_decay_% none
_diffrn_standards_interval_count 0
_diffrn_standards_interval_time 0
_diffrn_standards_number 0
_exptl_absorpt_coefficient_mu 27.238
_exptl_absorpt_correction_T_max 0.0450
_exptl_absorpt_correction_T_min 0.0343
_exptl_absorpt_correction_type empirical
_exptl_crystal_colour colorless
_exptl_crystal_density_diffrn 4.430
_exptl_crystal_density_method 'not measured'
_exptl_crystal_description block
_exptl_crystal_F_000 4386
_exptl_crystal_size_max 0.38
_exptl_crystal_size_mid 0.35
_exptl_crystal_size_min 0.30
_refine_diff_density_max 2.625
_refine_diff_density_min -3.547
_refine_diff_density_rms 0.523
_refine_ls_extinction_method none
_refine_ls_goodness_of_fit_ref 1.033
_refine_ls_hydrogen_treatment constr
_refine_ls_matrix_type full
_refine_ls_number_parameters 1090
_refine_ls_number_reflns 13085
_refine_ls_number_restraints 726
_refine_ls_restrained_S_all 1.011
_refine_ls_R_factor_all 0.0656
_refine_ls_R_factor_gt 0.0500
_refine_ls_shift/su_max 0.001
_refine_ls_shift/su_mean 0.000
_refine_ls_structure_factor_coef Fsqd
_refine_ls_weighting_details 'calc w=1/[\s^2^(Fo^2^)+(0.0438P)^2^+31.2826P] where P=(Fo^2^+2Fc^2^)/3'
_refine_ls_weighting_scheme calc
_refine_ls_wR_factor_gt 0.1103
_refine_ls_wR_factor_ref 0.1173
_reflns_number_gt 10405
_reflns_number_total 13085
_reflns_threshold_expression >2sigma(I)
_cod_data_source_file ic0515857si20060104_092433.cif
_cod_data_source_block 4
_cod_depositor_comments
;
The following automatic conversions were performed:
'_symmetry_cell_setting' value 'Triclinic' changed to 'triclinic'
according to '/home/saulius/struct/CIF-dictionaries/cif_core.dic'
dictionary named 'cif_core.dic' version 2.4.1 from 2010-06-29.

Automatic conversion script
Id: cif_fix_enum 1527 2010-12-29 10:47:43Z saulius 
;
_cod_original_formula_sum 'C20 H47 La2 N4 O74.50 P2 W17'
_cod_database_code 1101173

loop_
_symmetry_equiv_pos_as_xyz
'x, y, z'
'-x, -y, -z'

loop_
_atom_site_label
_atom_site_type_symbol
_atom_site_fract_x
_atom_site_fract_y
_atom_site_fract_z
_atom_site_U_iso_or_equiv
_atom_site_adp_type
_atom_site_occupancy
_atom_site_symmetry_multiplicity
_atom_site_calc_flag
_atom_site_refinement_flags
_atom_site_disorder_assembly
_atom_site_disorder_group
W1 W 1.16823(5) 0.29405(5) 0.08903(3) 0.00968(15) Uani 1 1 d . . .
W2 W 0.90219(5) 0.50794(5) 0.09232(3) 0.00928(15) Uani 1 1 d . . .
W3 W 0.63136(5) 0.48734(5) 0.17684(3) 0.01026(16) Uani 1 1 d . . .
W4 W 0.73269(5) 0.24195(5) 0.09856(3) 0.00959(15) Uani 1 1 d . . .
W5 W 1.02104(5) 0.00789(5) 0.09229(3) 0.00840(15) Uani 1 1 d . . .
W6 W 1.19230(5) 0.03846(5) 0.16615(3) 0.00961(15) Uani 1 1 d . . .
W7 W 1.09575(5) 0.31169(5) 0.24143(3) 0.01039(15) Uani 1 1 d . . .
W8 W 0.83122(5) 0.52488(5) 0.24441(3) 0.01015(15) Uani 1 1 d . . .
W9 W 0.50154(5) 0.37852(6) 0.30117(3) 0.01300(16) Uani 1 1 d . . .
W10 W 0.58990(5) 0.13714(6) 0.22362(3) 0.01216(16) Uani 1 1 d . . .
W11 W 0.88438(5) -0.10306(5) 0.21566(3) 0.01066(16) Uani 1 1 d . . .
W12 W 1.06333(5) -0.08094(5) 0.28540(3) 0.01151(16) Uani 1 1 d . . .
W13 W 0.97152(5) 0.19082(5) 0.36275(3) 0.01032(15) Uani 1 1 d . . .
W14 W 0.70634(5) 0.41061(5) 0.36992(3) 0.01149(16) Uani 1 1 d . . .
W15 W 0.56166(5) 0.22045(6) 0.42068(3) 0.01354(17) Uani 1 1 d . . .
W16 W 0.64747(5) -0.02660(6) 0.34419(3) 0.01223(16) Uani 1 1 d . . .
W17 W 0.82987(5) -0.00035(6) 0.41327(3) 0.01304(17) Uani 1 1 d . . .
La1 La 1.01374(7) 0.25053(7) -0.01678(4) 0.0100(2) Uani 1 1 d . . .
La2 La 1.49882(7) 0.25283(8) 0.01254(4) 0.0146(2) Uani 1 1 d . . .
P1 P 0.9238(3) 0.2718(3) 0.16413(19) 0.0110(9) Uani 1 1 d . . .
P2 P 0.7810(3) 0.1526(3) 0.29825(19) 0.0110(9) Uani 1 1 d U . .
O1 O 1.3048(9) 0.3007(10) 0.0721(6) 0.020(3) Uani 1 1 d U . .
O2 O 0.8744(9) 0.6492(9) 0.0784(5) 0.013(3) Uani 1 1 d U . .
O3 O 0.8706(10) 0.3699(11) -0.0729(6) 0.026(3) Uani 1 1 d U . .
O4 O 1.2088(8) 0.0822(10) -0.0752(5) 0.018(3) Uani 1 1 d U . .
O5 O 1.0700(8) 0.4541(9) 0.0865(5) 0.010(2) Uani 1 1 d U . .
O6 O 0.9217(8) 0.4455(9) 0.0297(5) 0.016(3) Uani 1 1 d U . .
O7 O 1.1651(8) 0.2509(9) 0.0242(5) 0.012(3) Uani 1 1 d U . .
O8 O 1.1374(8) 0.3338(9) 0.1691(5) 0.009(2) Uani 1 1 d U . .
O9 O 0.8870(8) 0.5350(9) 0.1727(5) 0.010(2) Uani 1 1 d U . .
O10 O 0.7493(9) 0.5169(9) 0.1221(5) 0.015(3) Uani 1 1 d U . .
O11 O 0.8233(8) 0.2788(9) 0.0464(5) 0.012(2) Uani 1 1 d U . .
O12 O 1.0520(8) 0.0953(9) 0.0422(5) 0.010(2) Uani 1 1 d U . .
O13 O 1.2104(8) 0.1458(9) 0.1134(5) 0.012(3) Uani 1 1 d U . .
O14 O 0.5173(9) 0.6147(10) 0.1756(6) 0.021(3) Uani 1 1 d U . .
O15 O 0.6532(9) 0.2075(9) 0.0622(5) 0.015(3) Uani 1 1 d U . .
O16 O 1.0461(8) -0.1105(9) 0.0531(5) 0.009(2) Uani 1 1 d U . .
O17 O 1.3410(8) -0.0432(9) 0.1588(5) 0.013(2) Uani 1 1 d U . .
O18 O 1.2115(9) 0.3136(11) 0.2611(6) 0.023(3) Uani 1 1 d U . .
O19 O 0.7706(9) 0.6648(9) 0.2703(5) 0.016(3) Uani 1 1 d U . .
O20 O 0.6194(8) 0.4002(9) 0.1222(5) 0.011(2) Uani 1 1 d U . .
O21 O 0.8508(8) 0.0954(9) 0.1039(5) 0.010(2) Uani 1 1 d U . .
O22 O 1.1709(8) -0.0424(9) 0.1108(5) 0.010(2) Uani 1 1 d U . .
O23 O 1.1540(8) 0.1523(8) 0.2199(5) 0.008(2) Uani 1 1 d U . .
O24 O 0.9824(9) 0.4646(9) 0.2603(5) 0.014(3) Uani 1 1 d U . .
O25 O 0.6954(8) 0.5196(9) 0.2285(5) 0.011(2) Uani 1 1 d U . .
O26 O 0.9787(8) 0.3195(9) 0.1150(5) 0.012(3) Uani 1 1 d U . .
O27 O 0.7960(8) 0.3021(9) 0.1614(5) 0.011(2) Uani 1 1 d U . .
O28 O 0.9971(8) 0.1407(9) 0.1584(5) 0.008(2) Uani 1 1 d U . .
O29 O 0.9238(8) 0.3244(9) 0.2177(5) 0.013(2) Uani 1 1 d U . .
O30 O 0.7815(9) 0.4643(9) 0.3150(5) 0.014(3) Uani 1 1 d U . .
O31 O 0.5547(8) 0.4249(9) 0.2305(5) 0.013(3) Uani 1 1 d U . .
O32 O 0.6373(9) 0.2091(9) 0.1687(5) 0.018(3) Uani 1 1 d U . .
O33 O 0.9727(8) -0.0619(9) 0.1609(5) 0.010(2) Uani 1 1 d U . .
O34 O 1.1333(8) -0.0419(9) 0.2175(5) 0.012(3) Uani 1 1 d U . .
O35 O 1.0217(9) 0.2711(10) 0.3108(5) 0.020(3) Uani 1 1 d U . .
O36 O 0.3650(10) 0.4904(11) 0.3212(6) 0.026(3) Uani 1 1 d U . .
O37 O 0.5073(9) 0.0909(9) 0.1960(5) 0.018(3) Uani 1 1 d U . .
O38 O 0.8938(9) -0.2225(9) 0.1859(5) 0.018(3) Uani 1 1 d U . .
O39 O 1.1881(9) -0.1843(9) 0.2983(5) 0.017(3) Uani 1 1 d U . .
O40 O 1.0635(9) 0.1703(10) 0.4049(5) 0.019(3) Uani 1 1 d U . .
O41 O 0.6346(9) 0.5276(9) 0.4161(5) 0.016(3) Uani 1 1 d U . .
O42 O 0.4691(8) 0.2755(9) 0.2642(5) 0.016(3) Uani 1 1 d U . .
O43 O 0.7414(9) 0.0075(10) 0.2058(5) 0.020(3) Uani 1 1 d U . .
O44 O 1.0188(8) -0.1715(9) 0.2482(5) 0.013(2) Uani 1 1 d U . .
O45 O 1.0537(9) 0.0551(9) 0.3168(5) 0.016(3) Uani 1 1 d U . .
O46 O 0.8405(9) 0.3319(10) 0.4015(5) 0.018(3) Uani 1 1 d U . .
O47 O 0.5924(8) 0.4304(9) 0.3297(5) 0.011(2) Uani 1 1 d U . .
O48 O 0.4930(9) 0.2960(9) 0.3637(5) 0.014(3) Uani 1 1 d U . .
O49 O 0.5773(9) 0.0621(9) 0.2926(5) 0.014(3) Uani 1 1 d U . .
O50 O 0.7879(9) -0.1076(9) 0.2901(5) 0.015(3) Uani 1 1 d U . .
O51 O 0.9557(9) -0.0804(10) 0.3511(5) 0.019(3) Uani 1 1 d U . .
O52 O 0.8860(9) 0.1111(9) 0.4053(5) 0.013(3) Uani 1 1 d U . .
O53 O 0.6355(9) 0.3178(9) 0.4128(5) 0.014(2) Uani 1 1 d U . .
O54 O 0.7463(9) -0.0789(10) 0.3956(5) 0.016(3) Uani 1 1 d U . .
O55 O 0.5379(8) 0.0916(9) 0.4017(5) 0.012(3) Uani 1 1 d U . .
O56 O 0.6796(9) 0.1163(9) 0.4555(5) 0.015(3) Uani 1 1 d U . .
O57 O 0.8855(10) -0.0733(10) 0.4653(5) 0.019(3) Uani 1 1 d U . .
O58 O 0.4468(9) 0.2818(10) 0.4761(5) 0.021(3) Uani 1 1 d U . .
O59 O 0.5875(10) -0.1215(10) 0.3555(5) 0.021(3) Uani 1 1 d U . .
O60 O 0.7276(8) 0.1055(9) 0.3480(5) 0.012(3) Uani 1 1 d U . .
O61 O 0.6854(8) 0.2136(9) 0.2691(5) 0.010(2) Uani 1 1 d U . .
O62 O 0.8858(9) 0.0493(9) 0.2633(5) 0.013(3) Uani 1 1 d U . .
O63 O 0.8229(8) 0.2342(9) 0.3174(5) 0.010(2) Uani 1 1 d U . .
O64 O 1.4040(12) 0.1503(14) -0.0296(8) 0.047(4) Uani 1 1 d U . .
O65 O 1.3416(12) 0.4293(13) -0.0207(6) 0.039(4) Uani 1 1 d U . .
O66 O 1.5619(14) 0.2424(14) -0.0889(7) 0.056(5) Uani 1 1 d U . .
O67 O 1.6238(13) 0.3627(14) -0.0204(8) 0.058(5) Uani 1 1 d U . .
O68 O 1.6652(10) 0.0524(12) -0.0174(6) 0.032(3) Uani 1 1 d U . .
O69 O 1.4317(10) 0.4287(11) 0.0792(6) 0.027(3) Uani 1 1 d U . .
O70 O 1.4872(10) 0.0893(11) 0.0843(6) 0.027(3) Uani 1 1 d U . .
OW1 O 0.6757(13) 0.8241(14) 0.1548(7) 0.047(4) Uani 1 1 d U . .
OW2 O 0.7754(13) 0.2857(15) -0.1370(8) 0.054(5) Uani 1 1 d U . .
OW3 O 0.3843(15) 1.0057(17) 0.4652(9) 0.047(6) Uani 0.75 1 d PU . .
OW4 O 0.7471(17) 0.5023(17) 0.5380(10) 0.046(5) Uani 0.75 1 d PU . .
OW5 O 1.337(2) 0.400(3) 0.1803(14) 0.045(8) Uani 0.50 1 d PU . .
OW6 O 1.271(2) -0.391(3) 0.2253(14) 0.041(7) Uani 0.50 1 d PU . .
N1 N 0.2339(11) 0.7345(12) 0.4920(6) 0.018(3) Uani 1 1 d U . .
H1 H 0.2085 0.7136 0.5228 0.018 Uiso 1 1 calc R . .
N2 N 0.4536(14) 0.9157(14) 0.2527(8) 0.033(4) Uani 1 1 d U . .
H2 H 0.4841 0.9370 0.2232 0.033 Uiso 1 1 calc R . .
C1 C 0.1567(15) 0.8173(16) 0.4715(9) 0.025(4) Uani 1 1 d U . .
H1A H 0.0763 0.8488 0.4885 0.025 Uiso 1 1 calc R . .
C2 C 0.1981(15) 0.8562(16) 0.4242(8) 0.024(4) Uani 1 1 d U . .
H2A H 0.1452 0.9189 0.4107 0.024 Uiso 1 1 calc R . .
C3 C 0.3127(13) 0.8065(15) 0.3967(8) 0.018(4) Uani 1 1 d U . .
C4 C 0.3880(17) 0.7153(18) 0.4182(9) 0.035(5) Uani 1 1 d U . .
H4 H 0.4667 0.6759 0.3991 0.035 Uiso 1 1 calc R . .
C5 C 0.3489(18) 0.6807(18) 0.4682(10) 0.039(6) Uani 1 1 d U . .
H5 H 0.4008 0.6224 0.4842 0.039 Uiso 1 1 calc R . .
C6 C 0.3666(15) 0.9948(18) 0.2896(9) 0.030(5) Uani 1 1 d U . .
H6 H 0.3407 1.0719 0.2837 0.030 Uiso 1 1 calc R . .
C7 C 0.3143(15) 0.9620(17) 0.3371(9) 0.027(5) Uani 1 1 d U . .
H7 H 0.2501 1.0160 0.3624 0.027 Uiso 1 1 calc R . .
C8 C 0.3598(13) 0.8478(15) 0.3459(8) 0.017(4) Uani 1 1 d U . .
C9 C 0.4515(15) 0.7643(17) 0.3046(9) 0.028(5) Uani 1 1 d U . .
H9 H 0.4793 0.6863 0.3087 0.028 Uiso 1 1 calc R . .
C10 C 0.4956(17) 0.8036(19) 0.2598(10) 0.037(5) Uani 1 1 d U . .
H10 H 0.5573 0.7516 0.2329 0.037 Uiso 1 1 calc R . .
N3 N 0.9061(14) 0.6886(14) 0.3388(8) 0.034(4) Uani 1 1 d U . .
H3 H 0.8695 0.7498 0.3240 0.034 Uiso 1 1 calc R . .
N4 N 1.2196(15) 0.2147(14) 0.4584(8) 0.035(4) Uani 1 1 d U . .
H4A H 1.2602 0.1561 0.4736 0.035 Uiso 1 1 calc R . .
C11 C 0.8419(17) 0.6501(18) 0.3729(10) 0.033(5) Uani 1 1 d U . .
H11 H 0.7599 0.6847 0.3792 0.033 Uiso 1 1 calc R . .
C12 C 0.9012(14) 0.5527(15) 0.4004(8) 0.020(4) Uani 1 1 d U . .
H12 H 0.8585 0.5257 0.4270 0.020 Uiso 1 1 calc R . .
C13 C 1.0269(15) 0.4983(16) 0.3862(9) 0.024(4) Uani 1 1 d U . .
C14 C 1.0823(18) 0.5497(16) 0.3479(10) 0.034(5) Uani 1 1 d U . .
H14 H 1.1645 0.5182 0.3381 0.034 Uiso 1 1 calc R . .
C15 C 1.0208(17) 0.6424(18) 0.3250(10) 0.036(5) Uani 1 1 d U . .
H15 H 1.0601 0.6740 0.2993 0.036 Uiso 1 1 calc R . .
C16 C 1.2686(18) 0.2280(18) 0.4092(10) 0.035(5) Uani 1 1 d U . .
H16 H 1.3445 0.1754 0.3914 0.035 Uiso 1 1 calc R . .
C17 C 1.2038(16) 0.3239(16) 0.3835(9) 0.027(5) Uani 1 1 d U . .
H17 H 1.2353 0.3361 0.3484 0.027 Uiso 1 1 calc R . .
C18 C 1.0923(16) 0.3986(16) 0.4125(9) 0.028(5) Uani 1 1 d U . .
C19 C 1.0462(18) 0.3758(16) 0.4645(9) 0.033(5) Uani 1 1 d U . .
H19 H 0.9695 0.4244 0.4835 0.033 Uiso 1 1 calc R . .
C20 C 1.111(2) 0.286(2) 0.4868(11) 0.047(6) Uani 1 1 d U . .
H20 H 1.0811 0.2720 0.5219 0.047 Uiso 1 1 calc R . .

loop_
_atom_site_aniso_label
_atom_site_aniso_U_11
_atom_site_aniso_U_22
_atom_site_aniso_U_33
_atom_site_aniso_U_23
_atom_site_aniso_U_13
_atom_site_aniso_U_12
W1 0.0112(3) 0.0132(3) 0.0063(4) 0.0020(3) -0.0014(3) -0.0074(3)
W2 0.0142(3) 0.0087(3) 0.0064(4) 0.0025(3) -0.0022(3) -0.0067(3)
W3 0.0119(3) 0.0093(3) 0.0098(4) 0.0016(3) -0.0030(3) -0.0048(3)
W4 0.0115(3) 0.0100(3) 0.0086(4) 0.0022(3) -0.0040(3) -0.0053(3)
W5 0.0114(3) 0.0088(3) 0.0061(4) 0.0011(3) -0.0024(3) -0.0055(2)
W6 0.0106(3) 0.0104(3) 0.0086(4) 0.0012(3) -0.0029(3) -0.0050(2)
W7 0.0137(3) 0.0133(3) 0.0061(4) 0.0008(3) -0.0024(3) -0.0077(3)
W8 0.0146(3) 0.0101(3) 0.0071(4) 0.0008(3) -0.0027(3) -0.0066(3)
W9 0.0108(3) 0.0140(3) 0.0122(4) 0.0024(3) -0.0016(3) -0.0044(3)
W10 0.0130(3) 0.0151(3) 0.0114(4) 0.0043(3) -0.0038(3) -0.0088(3)
W11 0.0137(3) 0.0108(3) 0.0081(4) 0.0021(3) -0.0011(3) -0.0068(3)
W12 0.0134(3) 0.0105(3) 0.0101(4) 0.0014(3) -0.0027(3) -0.0049(3)
W13 0.0135(3) 0.0114(3) 0.0066(4) 0.0014(3) -0.0024(3) -0.0060(3)
W14 0.0139(3) 0.0107(3) 0.0078(4) 0.0005(3) -0.0005(3) -0.0046(3)
W15 0.0144(3) 0.0141(3) 0.0096(4) 0.0016(3) 0.0017(3) -0.0065(3)
W16 0.0137(3) 0.0144(3) 0.0094(4) 0.0033(3) -0.0003(3) -0.0085(3)
W17 0.0162(3) 0.0148(3) 0.0091(4) 0.0058(3) -0.0031(3) -0.0081(3)
La1 0.0125(4) 0.0104(4) 0.0092(5) 0.0017(4) -0.0028(4) -0.0070(4)
La2 0.0129(4) 0.0190(5) 0.0116(6) 0.0015(4) -0.0020(4) -0.0074(4)
P1 0.0126(18) 0.012(2) 0.009(2) 0.0044(18) -0.0016(17) -0.0071(17)
P2 0.0084(16) 0.0116(19) 0.011(2) 0.0034(17) 0.0033(15) -0.0062(15)
O1 0.019(5) 0.021(5) 0.025(7) 0.006(5) -0.007(5) -0.012(4)
O2 0.017(5) 0.014(5) 0.007(6) 0.000(4) 0.001(4) -0.007(4)
O3 0.026(3) 0.026(3) 0.026(3) 0.0024(10) -0.0067(12) -0.0114(15)
O4 0.008(4) 0.026(6) 0.017(6) -0.006(5) 0.001(4) -0.007(4)
O5 0.009(3) 0.013(3) 0.009(3) 0.003(2) 0.000(2) -0.008(2)
O6 0.010(4) 0.013(5) 0.018(6) -0.002(5) 0.002(4) -0.002(4)
O7 0.010(4) 0.018(5) 0.015(6) 0.004(5) -0.007(4) -0.010(4)
O8 0.010(3) 0.011(4) 0.007(4) 0.004(3) -0.004(3) -0.005(3)
O9 0.015(4) 0.010(4) 0.004(4) 0.000(3) -0.003(3) -0.004(3)
O10 0.018(5) 0.011(5) 0.014(6) 0.002(4) -0.009(4) -0.003(4)
O11 0.010(3) 0.017(4) 0.012(4) 0.004(3) 0.000(3) -0.009(3)
O12 0.010(3) 0.012(4) 0.009(4) 0.005(3) -0.006(3) -0.004(3)
O13 0.013(4) 0.017(5) 0.008(6) 0.001(4) -0.001(4) -0.008(4)
O14 0.019(5) 0.020(5) 0.023(7) 0.000(5) -0.001(5) -0.009(4)
O15 0.020(5) 0.018(5) 0.013(6) 0.009(5) -0.010(4) -0.011(4)
O16 0.008(3) 0.011(3) 0.008(3) 0.002(2) 0.001(2) -0.006(2)
O17 0.012(3) 0.016(3) 0.011(3) 0.000(3) -0.002(2) -0.006(2)
O18 0.018(5) 0.029(6) 0.017(6) -0.002(5) -0.001(5) -0.006(5)
O19 0.012(4) 0.007(5) 0.026(7) 0.002(5) -0.001(4) -0.002(4)
O20 0.011(3) 0.014(4) 0.012(4) 0.005(3) -0.001(3) -0.010(3)
O21 0.012(4) 0.012(5) 0.009(6) -0.004(4) 0.002(4) -0.010(4)
O22 0.015(4) 0.014(5) 0.005(5) 0.005(4) -0.004(4) -0.008(4)
O23 0.008(3) 0.009(4) 0.005(4) 0.000(3) -0.001(3) -0.004(3)
O24 0.015(4) 0.016(5) 0.010(6) 0.007(5) -0.002(4) -0.007(4)
O25 0.014(4) 0.013(5) 0.009(6) -0.005(4) -0.001(4) -0.008(4)
O26 0.009(4) 0.012(5) 0.014(6) 0.002(4) 0.001(4) -0.005(4)
O27 0.008(3) 0.009(4) 0.013(4) 0.001(3) -0.004(3) -0.001(3)
O28 0.008(3) 0.014(4) 0.005(4) 0.000(3) -0.002(3) -0.008(3)
O29 0.014(4) 0.014(4) 0.014(4) 0.005(3) -0.005(3) -0.009(3)
O30 0.017(5) 0.015(5) 0.012(6) 0.003(4) -0.002(4) -0.010(4)
O31 0.013(4) 0.015(5) 0.015(6) 0.002(4) -0.001(4) -0.012(4)
O32 0.017(5) 0.016(5) 0.018(6) 0.011(5) -0.002(4) -0.006(4)
O33 0.006(4) 0.015(5) 0.007(6) 0.002(4) -0.001(4) -0.004(4)
O34 0.013(4) 0.013(5) 0.010(6) -0.003(4) 0.004(4) -0.010(4)
O35 0.021(5) 0.023(6) 0.012(6) -0.002(5) 0.004(4) -0.010(4)
O36 0.024(5) 0.024(6) 0.024(7) -0.001(5) -0.003(5) -0.007(5)
O37 0.024(5) 0.016(5) 0.020(6) 0.002(5) -0.006(5) -0.015(4)
O38 0.022(5) 0.010(5) 0.026(7) -0.003(5) -0.009(5) -0.010(4)
O39 0.018(5) 0.014(5) 0.021(6) 0.005(5) -0.005(5) -0.008(4)
O40 0.015(5) 0.022(6) 0.014(6) 0.007(5) -0.003(4) -0.003(4)
O41 0.020(4) 0.015(4) 0.010(4) -0.003(3) -0.004(3) -0.004(3)
O42 0.010(4) 0.018(5) 0.016(6) 0.007(5) -0.002(4) -0.006(4)
O43 0.013(5) 0.016(5) 0.023(7) 0.001(5) 0.000(4) 0.000(4)
O44 0.011(3) 0.014(4) 0.008(4) 0.001(3) 0.000(3) -0.002(3)
O45 0.017(5) 0.010(5) 0.016(6) -0.003(5) -0.001(4) -0.002(4)
O46 0.024(5) 0.017(5) 0.019(6) 0.015(5) -0.010(5) -0.013(4)
O47 0.011(3) 0.011(4) 0.008(4) 0.004(3) -0.006(3) -0.003(3)
O48 0.015(4) 0.017(5) 0.013(6) 0.005(5) -0.005(4) -0.009(4)
O49 0.017(5) 0.020(5) 0.010(6) 0.004(5) -0.004(4) -0.012(4)
O50 0.020(4) 0.013(4) 0.007(4) 0.003(3) -0.004(3) -0.002(3)
O51 0.021(5) 0.015(5) 0.016(6) 0.002(5) -0.003(5) -0.004(4)
O52 0.016(5) 0.007(5) 0.015(6) -0.003(4) 0.000(4) -0.006(4)
O53 0.014(4) 0.016(4) 0.007(4) 0.003(3) 0.001(3) -0.005(3)
O54 0.018(5) 0.017(5) 0.015(6) 0.004(5) -0.009(4) -0.008(4)
O55 0.013(4) 0.020(5) 0.005(6) 0.001(4) 0.002(4) -0.012(4)
O56 0.023(5) 0.016(5) 0.008(6) 0.008(5) -0.005(4) -0.009(4)
O57 0.028(5) 0.016(5) 0.011(6) 0.002(5) -0.003(5) -0.009(4)
O58 0.019(5) 0.022(6) 0.014(6) -0.003(5) 0.002(5) -0.006(4)
O59 0.031(5) 0.017(5) 0.014(6) 0.006(5) -0.007(5) -0.011(5)
O60 0.013(4) 0.014(5) 0.008(6) 0.004(4) -0.003(4) -0.005(4)
O61 0.012(4) 0.015(5) 0.006(6) -0.003(4) -0.001(4) -0.009(4)
O62 0.021(5) 0.006(5) 0.012(6) 0.002(4) -0.004(4) -0.007(4)
O63 0.010(3) 0.013(4) 0.006(4) 0.000(3) -0.005(3) 0.000(3)
O64 0.034(6) 0.060(8) 0.058(9) -0.017(7) -0.019(6) -0.025(6)
O65 0.039(6) 0.043(7) 0.025(7) 0.006(6) -0.014(5) -0.005(5)
O66 0.058(7) 0.050(8) 0.035(8) 0.014(7) 0.000(6) -0.009(6)
O67 0.056(7) 0.058(8) 0.071(10) 0.022(7) -0.003(6) -0.042(6)
O68 0.024(5) 0.036(6) 0.038(8) 0.003(6) -0.001(5) -0.018(5)
O69 0.028(5) 0.027(6) 0.030(7) -0.005(5) -0.009(5) -0.014(5)
O70 0.021(5) 0.030(6) 0.029(7) -0.001(5) -0.004(5) -0.011(5)
OW1 0.049(7) 0.051(7) 0.044(8) -0.006(6) -0.002(6) -0.029(6)
OW2 0.049(7) 0.056(8) 0.050(9) 0.000(7) -0.005(6) -0.021(6)
OW3 0.037(7) 0.046(8) 0.036(9) 0.032(7) 0.007(6) -0.008(6)
OW4 0.044(8) 0.038(8) 0.059(10) -0.005(7) -0.020(7) -0.016(7)
OW5 0.040(10) 0.059(11) 0.041(12) 0.009(9) -0.008(8) -0.029(8)
OW6 0.039(10) 0.036(10) 0.041(11) 0.005(8) -0.014(8) -0.010(8)
N1 0.023(6) 0.025(7) 0.011(7) 0.001(6) -0.005(5) -0.016(5)
N2 0.037(7) 0.034(7) 0.029(8) -0.002(6) -0.001(6) -0.021(6)
C1 0.021(7) 0.030(8) 0.026(9) 0.007(7) 0.000(6) -0.016(6)
C2 0.023(7) 0.027(8) 0.020(8) -0.006(6) -0.002(6) -0.010(6)
C3 0.017(6) 0.024(7) 0.014(8) 0.005(6) -0.006(6) -0.011(6)
C4 0.032(7) 0.037(8) 0.027(9) 0.009(7) -0.002(7) -0.010(7)
C5 0.039(8) 0.034(8) 0.033(9) 0.011(7) -0.005(7) -0.008(7)
C6 0.027(7) 0.033(8) 0.031(9) 0.009(7) -0.017(7) -0.009(6)
C7 0.020(7) 0.032(8) 0.025(9) 0.007(7) -0.001(6) -0.010(6)
C8 0.011(6) 0.023(7) 0.014(8) 0.000(6) -0.006(6) -0.002(5)
C9 0.028(7) 0.028(8) 0.032(9) 0.004(7) 0.002(6) -0.021(6)
C10 0.035(8) 0.044(9) 0.029(9) -0.009(7) 0.001(7) -0.017(7)
N3 0.043(7) 0.022(7) 0.032(8) 0.008(6) -0.013(6) -0.008(6)
N4 0.050(7) 0.026(7) 0.034(8) 0.018(6) -0.024(6) -0.016(6)
C11 0.028(7) 0.034(8) 0.038(9) 0.001(7) -0.020(7) -0.009(6)
C12 0.023(7) 0.022(7) 0.023(8) 0.008(6) -0.010(6) -0.014(6)
C13 0.028(5) 0.024(5) 0.020(6) 0.001(4) -0.009(4) -0.008(4)
C14 0.039(8) 0.021(8) 0.038(9) 0.001(7) -0.004(7) -0.013(6)
C15 0.040(8) 0.032(8) 0.032(9) 0.009(7) -0.015(7) -0.009(7)
C16 0.035(8) 0.033(8) 0.040(10) -0.001(7) -0.019(7) -0.012(7)
C17 0.035(7) 0.030(8) 0.023(9) 0.009(7) -0.011(6) -0.020(6)
C18 0.031(7) 0.024(8) 0.027(9) 0.004(7) -0.016(6) -0.007(6)
C19 0.049(8) 0.019(7) 0.030(9) 0.000(7) -0.011(7) -0.014(7)
C20 0.053(9) 0.047(9) 0.040(10) 0.011(8) -0.007(7) -0.023(7)

loop_
_atom_type_symbol
_atom_type_description
_atom_type_scat_dispersion_real
_atom_type_scat_dispersion_imag
_atom_type_scat_source
C C 0.0033 0.0016 'International Tables Vol C Tables 4.2.6.8 and 6.1.1.4'
H H 0.0000 0.0000 'International Tables Vol C Tables 4.2.6.8 and 6.1.1.4'
N N 0.0061 0.0033 'International Tables Vol C Tables 4.2.6.8 and 6.1.1.4'
O O 0.0106 0.0060 'International Tables Vol C Tables 4.2.6.8 and 6.1.1.4'
P P 0.1023 0.0942 'International Tables Vol C Tables 4.2.6.8 and 6.1.1.4'
La La -0.2871 2.4523 'International Tables Vol C Tables 4.2.6.8 and 6.1.1.4'
W W -0.8490 6.8722 'International Tables Vol C Tables 4.2.6.8 and 6.1.1.4'

loop_
_geom_angle_atom_site_label_1
_geom_angle_atom_site_label_2
_geom_angle_atom_site_label_3
_geom_angle
_geom_angle_site_symmetry_1
_geom_angle_site_symmetry_3
_geom_angle_publ_flag
O1 W1 O7 99.9(6) . . ?
O1 W1 O13 102.0(5) . . ?
O7 W1 O13 93.4(5) . . ?
O1 W1 O5 97.1(5) . . ?
O7 W1 O5 95.6(5) . . ?
O13 W1 O5 157.1(4) . . ?
O1 W1 O8 94.1(5) . . ?
O7 W1 O8 165.7(4) . . ?
O13 W1 O8 80.9(5) . . ?
O5 W1 O8 85.3(5) . . ?
O1 W1 O26 169.7(5) . . ?
O7 W1 O26 84.9(5) . . ?
O13 W1 O26 86.6(4) . . ?
O5 W1 O26 73.3(4) . . ?
O8 W1 O26 81.7(4) . . ?
O6 W2 O2 102.5(5) . . ?
O6 W2 O10 95.5(5) . . ?
O2 W2 O10 103.8(4) . . ?
O6 W2 O5 95.0(5) . . ?
O2 W2 O5 95.9(4) . . ?
O10 W2 O5 155.1(4) . . ?
O6 W2 O9 163.2(4) . . ?
O2 W2 O9 94.3(5) . . ?
O10 W2 O9 79.9(5) . . ?
O5 W2 O9 83.6(5) . . ?
O6 W2 O26 83.4(5) . . ?
O2 W2 O26 166.6(5) . . ?
O10 W2 O26 87.4(4) . . ?
O5 W2 O26 71.4(4) . . ?
O9 W2 O26 80.3(4) . . ?
O14 W3 O25 102.1(6) . . ?
O14 W3 O31 99.5(5) . . ?
O25 W3 O31 88.3(5) . . ?
O14 W3 O20 100.2(6) . . ?
O25 W3 O20 157.6(4) . . ?
O31 W3 O20 90.2(5) . . ?
O14 W3 O10 95.5(5) . . ?
O25 W3 O10 86.6(5) . . ?
O31 W3 O10 164.9(4) . . ?
O20 W3 O10 89.0(5) . . ?
O14 W3 O27 169.5(6) . . ?
O25 W3 O27 86.7(4) . . ?
O31 W3 O27 86.3(4) . . ?
O20 W3 O27 70.9(4) . . ?
O10 W3 O27 79.2(4) . . ?
O15 W4 O11 100.7(5) . . ?
O15 W4 O21 100.9(5) . . ?
O11 W4 O21 95.5(4) . . ?
O15 W4 O20 98.4(5) . . ?
O11 W4 O20 93.9(4) . . ?
O21 W4 O20 156.5(5) . . ?
O15 W4 O32 89.0(5) . . ?
O11 W4 O32 170.1(6) . . ?
O21 W4 O32 83.9(4) . . ?
O20 W4 O32 83.2(4) . . ?
O15 W4 O27 166.5(5) . . ?
O11 W4 O27 90.5(5) . . ?
O21 W4 O27 85.3(4) . . ?
O20 W4 O27 73.2(4) . . ?
O32 W4 O27 79.6(5) . . ?
O16 W5 O12 101.8(5) . . ?
O16 W5 O22 101.3(5) . . ?
O12 W5 O22 93.8(4) . . ?
O16 W5 O21 100.8(5) . . ?
O12 W5 O21 93.1(4) . . ?
O22 W5 O21 155.0(5) . . ?
O16 W5 O33 90.5(5) . . ?
O12 W5 O33 167.6(5) . . ?
O22 W5 O33 85.5(4) . . ?
O21 W5 O33 82.6(4) . . ?
O16 W5 O28 168.2(4) . . ?
O12 W5 O28 88.8(5) . . ?
O22 W5 O28 72.6(4) . . ?
O21 W5 O28 83.6(4) . . ?
O33 W5 O28 79.2(4) . . ?
O17 W6 O23 103.0(5) . . ?
O17 W6 O34 99.5(4) . . ?
O23 W6 O34 90.6(5) . . ?
O17 W6 O22 98.6(5) . . ?
O23 W6 O22 158.3(4) . . ?
O34 W6 O22 88.1(5) . . ?
O17 W6 O13 95.4(4) . . ?
O23 W6 O13 86.9(5) . . ?
O34 W6 O13 165.1(4) . . ?
O22 W6 O13 88.8(5) . . ?
O17 W6 O28 169.0(5) . . ?
O23 W6 O28 86.3(4) . . ?
O34 W6 O28 86.2(4) . . ?
O22 W6 O28 72.0(4) . . ?
O13 W6 O28 79.1(4) . . ?
O18 W7 O8 99.4(5) . . ?
O18 W7 O24 101.0(6) . . ?
O8 W7 O24 93.6(5) . . ?
O18 W7 O23 101.9(5) . . ?
O8 W7 O23 87.8(5) . . ?
O24 W7 O23 156.5(4) . . ?
O18 W7 O35 96.9(6) . . ?
O8 W7 O35 162.8(5) . . ?
O24 W7 O35 88.7(5) . . ?
O23 W7 O35 83.4(5) . . ?
O18 W7 O29 175.2(5) . . ?
O8 W7 O29 82.0(4) . . ?
O24 W7 O29 74.3(5) . . ?
O23 W7 O29 82.7(4) . . ?
O35 W7 O29 82.2(4) . . ?
O19 W8 O9 102.0(5) . . ?
O19 W8 O24 101.4(5) . . ?
O9 W8 O24 95.0(5) . . ?
O19 W8 O25 100.5(5) . . ?
O9 W8 O25 89.3(5) . . ?
O24 W8 O25 156.3(5) . . ?
O19 W8 O30 95.6(5) . . ?
O9 W8 O30 162.1(5) . . ?
O24 W8 O30 84.6(4) . . ?
O25 W8 O30 84.2(5) . . ?
O19 W8 O29 173.3(5) . . ?
O9 W8 O29 83.2(4) . . ?
O24 W8 O29 73.7(5) . . ?
O25 W8 O29 83.7(4) . . ?
O30 W8 O29 79.5(4) . . ?
O36 W9 O47 101.4(6) . . ?
O36 W9 O48 97.7(5) . . ?
O47 W9 O48 87.4(5) . . ?
O36 W9 O42 101.4(6) . . ?
O47 W9 O42 157.2(4) . . ?
O48 W9 O42 88.8(5) . . ?
O36 W9 O31 98.9(5) . . ?
O47 W9 O31 89.9(5) . . ?
O48 W9 O31 163.4(4) . . ?
O42 W9 O31 87.4(5) . . ?
O36 W9 O61 174.9(6) . . ?
O47 W9 O61 83.7(4) . . ?
O48 W9 O61 82.6(4) . . ?
O42 W9 O61 73.5(4) . . ?
O31 W9 O61 80.8(4) . . ?
O37 W10 O32 100.7(6) . . ?
O37 W10 O42 100.9(5) . . ?
O32 W10 O42 94.1(5) . . ?
O37 W10 O43 101.8(6) . . ?
O32 W10 O43 90.9(5) . . ?
O42 W10 O43 155.4(6) . . ?
O37 W10 O49 97.0(5) . . ?
O32 W10 O49 161.8(5) . . ?
O42 W10 O49 86.8(5) . . ?
O43 W10 O49 81.1(5) . . ?
O37 W10 O61 173.8(5) . . ?
O32 W10 O61 82.1(5) . . ?
O42 W10 O61 73.4(4) . . ?
O43 W10 O61 83.6(5) . . ?
O49 W10 O61 80.7(4) . . ?
O38 W11 O33 100.8(6) . . ?
O38 W11 O43 101.7(6) . . ?
O33 W11 O43 94.0(4) . . ?
O38 W11 O44 99.8(5) . . ?
O33 W11 O44 89.6(4) . . ?
O43 W11 O44 157.1(6) . . ?
O38 W11 O50 97.8(5) . . ?
O33 W11 O50 161.2(5) . . ?
O43 W11 O50 84.8(5) . . ?
O44 W11 O50 84.6(4) . . ?
O38 W11 O62 173.2(5) . . ?
O33 W11 O62 81.4(5) . . ?
O43 W11 O62 84.4(5) . . ?
O44 W11 O62 73.7(4) . . ?
O50 W11 O62 79.8(4) . . ?
O39 W12 O44 99.7(5) . . ?
O39 W12 O51 97.7(5) . . ?
O44 W12 O51 90.8(5) . . ?
O39 W12 O45 102.9(6) . . ?
O44 W12 O45 157.4(4) . . ?
O51 W12 O45 86.4(5) . . ?
O39 W12 O34 98.5(5) . . ?
O44 W12 O34 89.9(5) . . ?
O51 W12 O34 163.5(4) . . ?
O45 W12 O34 86.6(5) . . ?
O39 W12 O62 174.3(5) . . ?
O44 W12 O62 74.6(4) . . ?
O51 W12 O62 82.4(4) . . ?
O45 W12 O62 82.8(4) . . ?
O34 W12 O62 81.9(4) . . ?
O40 W13 O35 101.4(5) . . ?
O40 W13 O45 101.8(6) . . ?
O35 W13 O45 91.7(5) . . ?
O40 W13 O46 97.0(6) . . ?
O35 W13 O46 91.5(5) . . ?
O45 W13 O46 159.8(5) . . ?
O40 W13 O52 95.2(5) . . ?
O35 W13 O52 163.3(5) . . ?
O45 W13 O52 85.0(5) . . ?
O46 W13 O52 86.1(4) . . ?
O40 W13 O63 171.1(5) . . ?
O35 W13 O63 83.0(5) . . ?
O45 W13 O63 85.7(5) . . ?
O46 W13 O63 75.0(5) . . ?
O52 W13 O63 80.5(4) . . ?
O41 W14 O30 100.8(5) . . ?
O41 W14 O47 103.1(5) . . ?
O30 W14 O47 89.0(5) . . ?
O41 W14 O46 96.1(6) . . ?
O30 W14 O46 96.3(5) . . ?
O47 W14 O46 158.7(5) . . ?
O41 W14 O53 95.4(5) . . ?
O30 W14 O53 163.1(6) . . ?
O47 W14 O53 82.6(4) . . ?
O46 W14 O53 86.6(4) . . ?
O41 W14 O63 170.2(5) . . ?
O30 W14 O63 83.5(4) . . ?
O47 W14 O63 85.5(4) . . ?
O46 W14 O63 74.6(5) . . ?
O53 W14 O63 81.2(4) . . ?
O58 W15 O53 103.5(6) . . ?
O58 W15 O48 101.7(5) . . ?
O53 W15 O48 86.0(5) . . ?
O58 W15 O55 100.6(5) . . ?
O53 W15 O55 155.9(5) . . ?
O48 W15 O55 88.2(5) . . ?
O58 W15 O56 99.4(5) . . ?
O53 W15 O56 89.7(5) . . ?
O48 W15 O56 158.9(5) . . ?
O55 W15 O56 87.4(5) . . ?
O58 W15 O60 171.0(4) . . ?
O53 W15 O60 83.5(4) . . ?
O48 W15 O60 84.3(4) . . ?
O55 W15 O60 72.7(4) . . ?
O56 W15 O60 74.7(4) . . ?
O59 W16 O49 103.8(5) . . ?
O59 W16 O50 102.7(5) . . ?
O49 W16 O50 90.2(5) . . ?
O59 W16 O55 99.4(5) . . ?
O49 W16 O55 90.9(5) . . ?
O50 W16 O55 156.9(5) . . ?
O59 W16 O54 97.7(5) . . ?
O49 W16 O54 158.5(5) . . ?
O50 W16 O54 86.0(5) . . ?
O55 W16 O54 84.5(5) . . ?
O59 W16 O60 168.2(5) . . ?
O49 W16 O60 85.6(4) . . ?
O50 W16 O60 84.2(5) . . ?
O55 W16 O60 72.9(4) . . ?
O54 W16 O60 73.0(4) . . ?
O57 W17 O52 102.7(6) . . ?
O57 W17 O51 102.0(5) . . ?
O52 W17 O51 85.6(5) . . ?
O57 W17 O54 102.9(5) . . ?
O52 W17 O54 154.5(5) . . ?
O51 W17 O54 88.8(5) . . ?
O57 W17 O56 99.3(5) . . ?
O52 W17 O56 87.8(5) . . ?
O51 W17 O56 158.5(5) . . ?
O54 W17 O56 88.4(5) . . ?
O57 W17 O60 172.6(4) . . ?
O52 W17 O60 81.5(4) . . ?
O51 W17 O60 84.3(4) . . ?
O54 W17 O60 73.2(4) . . ?
O56 W17 O60 74.5(4) . . ?
O12 La1 O7 74.5(3) . . ?
O12 La1 O6 115.5(4) . . ?
O7 La1 O6 76.6(4) . . ?
O12 La1 O11 71.5(3) . . ?
O7 La1 O11 116.5(4) . . ?
O6 La1 O11 72.5(4) . . ?
O12 La1 O16 73.3(4) . 2_755 ?
O7 La1 O16 140.0(3) . 2_755 ?
O6 La1 O16 139.6(3) . 2_755 ?
O11 La1 O16 74.1(4) . 2_755 ?
O12 La1 O3 142.6(4) . . ?
O7 La1 O3 141.9(4) . . ?
O6 La1 O3 76.8(4) . . ?
O11 La1 O3 80.2(4) . . ?
O16 La1 O3 75.8(4) 2_755 . ?
O12 La1 O2 139.5(3) . 2_765 ?
O7 La1 O2 71.6(4) . 2_765 ?
O6 La1 O2 77.1(3) . 2_765 ?
O11 La1 O2 144.9(3) . 2_765 ?
O16 La1 O2 123.4(4) 2_755 2_765 ?
O3 La1 O2 76.2(3) . 2_765 ?
O12 La1 O4 76.7(4) . . ?
O7 La1 O4 77.4(4) . . ?
O6 La1 O4 146.6(3) . . ?
O11 La1 O4 139.1(3) . . ?
O16 La1 O4 72.6(3) 2_755 . ?
O3 La1 O4 113.3(4) . . ?
O2 La1 O4 75.0(3) 2_765 . ?
O1 La2 O15 113.0(4) . 1_655 ?
O1 La2 O66 129.8(5) . . ?
O15 La2 O66 117.2(5) 1_655 . ?
O1 La2 O68 126.4(4) . . ?
O15 La2 O68 68.8(5) 1_655 . ?
O66 La2 O68 74.0(5) . . ?
O1 La2 O64 72.5(5) . . ?
O15 La2 O64 139.2(4) 1_655 . ?
O66 La2 O64 69.9(6) . . ?
O68 La2 O64 76.1(5) . . ?
O1 La2 O67 135.1(5) . . ?
O15 La2 O67 68.6(5) 1_655 . ?
O66 La2 O67 67.9(7) . . ?
O68 La2 O67 96.9(5) . . ?
O64 La2 O67 137.5(6) . . ?
O1 La2 O69 68.9(4) . . ?
O15 La2 O69 72.9(4) 1_655 . ?
O66 La2 O69 126.6(5) . . ?
O68 La2 O69 141.7(5) . . ?
O64 La2 O69 138.2(4) . . ?
O67 La2 O69 69.3(5) . . ?
O1 La2 O65 70.8(4) . . ?
O15 La2 O65 139.7(5) 1_655 . ?
O66 La2 O65 71.6(5) . . ?
O68 La2 O65 143.5(5) . . ?
O64 La2 O65 81.0(5) . . ?
O67 La2 O65 81.2(5) . . ?
O69 La2 O65 71.8(5) . . ?
O1 La2 O70 64.8(3) . . ?
O15 La2 O70 71.6(4) 1_655 . ?
O66 La2 O70 132.1(5) . . ?
O68 La2 O70 66.1(4) . . ?
O64 La2 O70 75.7(5) . . ?
O67 La2 O70 140.2(5) . . ?
O69 La2 O70 101.2(4) . . ?
O65 La2 O70 134.2(4) . . ?
O26 P1 O28 107.7(6) . . ?
O26 P1 O29 110.7(7) . . ?
O28 P1 O29 110.8(6) . . ?
O26 P1 O27 107.2(6) . . ?
O28 P1 O27 109.7(6) . . ?
O29 P1 O27 110.7(7) . . ?
O61 P2 O63 111.2(6) . . ?
O61 P2 O62 112.1(7) . . ?
O63 P2 O62 110.5(6) . . ?
O61 P2 O60 107.3(6) . . ?
O63 P2 O60 108.8(7) . . ?
O62 P2 O60 106.7(6) . . ?
W1 O1 La2 152.1(8) . . ?
W2 O2 La1 136.5(5) . 2_765 ?
W1 O5 W2 120.0(5) . . ?
W2 O6 La1 138.0(6) . . ?
W1 O7 La1 135.6(5) . . ?
W7 O8 W1 153.3(6) . . ?
W8 O9 W2 153.2(6) . . ?
W2 O10 W3 153.7(6) . . ?
W4 O11 La1 154.8(5) . . ?
W5 O12 La1 158.3(5) . . ?
W1 O13 W6 153.0(7) . . ?
W4 O15 La2 154.2(6) . 1_455 ?
W5 O16 La1 154.4(5) . 2_755 ?
W3 O20 W4 122.9(5) . . ?
W4 O21 W5 142.4(5) . . ?
W6 O22 W5 122.5(6) . . ?
W6 O23 W7 148.9(6) . . ?
W7 O24 W8 123.1(7) . . ?
W3 O25 W8 147.2(6) . . ?
P1 O26 W1 126.7(6) . . ?
P1 O26 W2 126.4(6) . . ?
W1 O26 W2 93.7(3) . . ?
P1 O27 W4 129.4(7) . . ?
P1 O27 W3 127.3(7) . . ?
W4 O27 W3 93.0(4) . . ?
P1 O28 W5 128.9(6) . . ?
P1 O28 W6 127.0(6) . . ?
W5 O28 W6 92.9(4) . . ?
P1 O29 W7 124.9(6) . . ?
P1 O29 W8 124.4(6) . . ?
W7 O29 W8 88.5(4) . . ?
W14 O30 W8 164.5(7) . . ?
W3 O31 W9 159.9(7) . . ?
W10 O32 W4 162.4(7) . . ?
W11 O33 W5 161.2(6) . . ?
W6 O34 W12 160.7(7) . . ?
W13 O35 W7 162.1(8) . . ?
W9 O42 W10 123.2(5) . . ?
W11 O43 W10 158.0(9) . . ?
W12 O44 W11 121.6(5) . . ?
W13 O45 W12 151.7(6) . . ?
W14 O46 W13 118.2(7) . . ?
W9 O47 W14 152.2(6) . . ?
W9 O48 W15 148.9(6) . . ?
W16 O49 W10 150.3(6) . . ?
W16 O50 W11 145.1(5) . . ?
W12 O51 W17 150.8(6) . . ?
W17 O52 W13 152.8(7) . . ?
W15 O53 W14 152.9(7) . . ?
W17 O54 W16 123.2(5) . . ?
W15 O55 W16 123.4(5) . . ?
W15 O56 W17 121.2(6) . . ?
P2 O60 W16 124.7(7) . . ?
P2 O60 W17 125.5(6) . . ?
W16 O60 W17 90.7(3) . . ?
P2 O60 W15 124.8(6) . . ?
W16 O60 W15 91.0(3) . . ?
W17 O60 W15 89.6(4) . . ?
P2 O61 W9 128.4(7) . . ?
P2 O61 W10 129.2(6) . . ?
W9 O61 W10 89.3(3) . . ?
P2 O62 W11 128.8(6) . . ?
P2 O62 W12 128.7(7) . . ?
W11 O62 W12 89.8(4) . . ?
P2 O63 W13 127.6(6) . . ?
P2 O63 W14 127.6(5) . . ?
W13 O63 W14 91.2(4) . . ?
C1 N1 C5 124.2(16) . . ?
C1 N1 H1 117.9 . . ?
C5 N1 H1 117.9 . . ?
C6 N2 C10 122.3(18) . . ?
C6 N2 H2 118.8 . . ?
C10 N2 H2 118.8 . . ?
N1 C1 C2 117.9(16) . . ?
N1 C1 H1A 121.0 . . ?
C2 C1 H1A 121.0 . . ?
C3 C2 C1 122.1(17) . . ?
C3 C2 H2A 118.9 . . ?
C1 C2 H2A 118.9 . . ?
C2 C3 C4 117.2(17) . . ?
C2 C3 C8 123.2(15) . . ?
C4 C3 C8 119.6(15) . . ?
C3 C4 C5 121.2(18) . . ?
C3 C4 H4 119.4 . . ?
C5 C4 H4 119.4 . . ?
N1 C5 C4 117.0(18) . . ?
N1 C5 H5 121.5 . . ?
C4 C5 H5 121.5 . . ?
N2 C6 C7 119.7(18) . . ?
N2 C6 H6 120.1 . . ?
C7 C6 H6 120.1 . . ?
C8 C7 C6 118.4(18) . . ?
C8 C7 H7 120.8 . . ?
C6 C7 H7 120.8 . . ?
C7 C8 C9 120.3(17) . . ?
C7 C8 C3 121.7(16) . . ?
C9 C8 C3 117.9(15) . . ?
C10 C9 C8 117.0(18) . . ?
C10 C9 H9 121.5 . . ?
C8 C9 H9 121.5 . . ?
C9 C10 N2 122(2) . . ?
C9 C10 H10 119.0 . . ?
N2 C10 H10 119.0 . . ?
C15 N3 C11 125.5(17) . . ?
C15 N3 H3 117.3 . . ?
C11 N3 H3 117.3 . . ?
C16 N4 C20 124.5(18) . . ?
C16 N4 H4A 117.8 . . ?
C20 N4 H4A 117.8 . . ?
N3 C11 C12 117.9(16) . . ?
N3 C11 H11 121.0 . . ?
C12 C11 H11 121.0 . . ?
C13 C12 C11 118.5(16) . . ?
C13 C12 H12 120.8 . . ?
C11 C12 H12 120.8 . . ?
C14 C13 C12 116.1(16) . . ?
C14 C13 C18 122.7(17) . . ?
C12 C13 C18 121.1(16) . . ?
C15 C14 C13 121.9(19) . . ?
C15 C14 H14 119.1 . . ?
C13 C14 H14 119.1 . . ?
N3 C15 C14 120.0(19) . . ?
N3 C15 H15 120.0 . . ?
C14 C15 H15 120.0 . . ?
N4 C16 C17 118.7(19) . . ?
N4 C16 H16 120.7 . . ?
C17 C16 H16 120.7 . . ?
C18 C17 C16 117.4(19) . . ?
C18 C17 H17 121.3 . . ?
C16 C17 H17 121.3 . . ?
C17 C18 C19 119.8(17) . . ?
C17 C18 C13 117.1(18) . . ?
C19 C18 C13 123.1(18) . . ?
C20 C19 C18 120(2) . . ?
C20 C19 H19 119.8 . . ?
C18 C19 H19 119.8 . . ?
C19 C20 N4 119(2) . . ?
C19 C20 H20 120.4 . . ?
N4 C20 H20 120.4 . . ?

loop_
_geom_bond_atom_site_label_1
_geom_bond_atom_site_label_2
_geom_bond_distance
_geom_bond_site_symmetry_2
_geom_bond_publ_flag
W1 O1 1.759(10) . ?
W1 O7 1.776(13) . ?
W1 O13 1.892(10) . ?
W1 O5 1.922(10) . ?
W1 O8 2.021(12) . ?
W1 O26 2.262(9) . ?
W2 O6 1.726(14) . ?
W2 O2 1.755(10) . ?
W2 O10 1.898(10) . ?
W2 O5 1.944(9) . ?
W2 O9 2.038(12) . ?
W2 O26 2.327(10) . ?
W3 O14 1.683(11) . ?
W3 O25 1.859(12) . ?
W3 O31 1.871(9) . ?
W3 O20 1.897(13) . ?
W3 O10 1.972(10) . ?
W3 O27 2.391(10) . ?
W4 O15 1.735(12) . ?
W4 O11 1.753(9) . ?
W4 O21 1.884(10) . ?
W4 O20 1.946(11) . ?
W4 O32 2.064(10) . ?
W4 O27 2.262(13) . ?
W5 O16 1.727(12) . ?
W5 O12 1.774(9) . ?
W5 O22 1.935(10) . ?
W5 O21 1.946(10) . ?
W5 O33 2.036(10) . ?
W5 O28 2.321(12) . ?
W6 O17 1.715(10) . ?
W6 O23 1.865(12) . ?
W6 O34 1.877(9) . ?
W6 O22 1.926(13) . ?
W6 O13 1.958(10) . ?
W6 O28 2.349(9) . ?
W7 O18 1.704(13) . ?
W7 O8 1.843(11) . ?
W7 O24 1.879(11) . ?
W7 O23 1.920(11) . ?
W7 O35 1.974(11) . ?
W7 O29 2.385(11) . ?
W8 O19 1.718(12) . ?
W8 O9 1.819(11) . ?
W8 O24 1.910(11) . ?
W8 O25 1.930(11) . ?
W8 O30 2.017(10) . ?
W8 O29 2.390(11) . ?
W9 O36 1.700(12) . ?
W9 O47 1.873(12) . ?
W9 O48 1.903(10) . ?
W9 O42 1.903(13) . ?
W9 O31 1.944(11) . ?
W9 O61 2.386(10) . ?
W10 O37 1.719(12) . ?
W10 O32 1.794(10) . ?
W10 O42 1.912(12) . ?
W10 O43 1.912(10) . ?
W10 O49 1.992(11) . ?
W10 O61 2.387(12) . ?
W11 O38 1.693(12) . ?
W11 O33 1.807(9) . ?
W11 O43 1.860(10) . ?
W11 O44 1.956(11) . ?
W11 O50 2.021(11) . ?
W11 O62 2.366(12) . ?
W12 O39 1.696(10) . ?
W12 O44 1.881(13) . ?
W12 O51 1.902(11) . ?
W12 O45 1.907(13) . ?
W12 O34 1.915(10) . ?
W12 O62 2.381(10) . ?
W13 O40 1.723(13) . ?
W13 O35 1.832(10) . ?
W13 O45 1.877(12) . ?
W13 O46 1.957(12) . ?
W13 O52 1.958(9) . ?
W13 O63 2.335(11) . ?
W14 O41 1.709(13) . ?
W14 O30 1.810(10) . ?
W14 O47 1.918(11) . ?
W14 O46 1.950(11) . ?
W14 O53 1.974(10) . ?
W14 O63 2.356(12) . ?
W15 O58 1.697(12) . ?
W15 O53 1.873(11) . ?
W15 O48 1.908(11) . ?
W15 O55 1.926(12) . ?
W15 O56 1.936(10) . ?
W15 O60 2.401(11) . ?
W16 O59 1.709(11) . ?
W16 O49 1.860(11) . ?
W16 O50 1.884(11) . ?
W16 O55 1.943(12) . ?
W16 O54 1.955(12) . ?
W16 O60 2.379(11) . ?
W17 O57 1.724(12) . ?
W17 O52 1.872(10) . ?
W17 O51 1.909(12) . ?
W17 O54 1.909(12) . ?
W17 O56 1.947(11) . ?
W17 O60 2.400(10) . ?
La1 O12 2.426(9) . ?
La1 O7 2.436(11) . ?
La1 O6 2.478(12) . ?
La1 O11 2.484(9) . ?
La1 O16 2.540(12) 2_755 ?
La1 O3 2.558(12) . ?
La1 O2 2.588(10) 2_765 ?
La1 O4 2.645(11) . ?
La2 O1 2.427(11) . ?
La2 O15 2.470(11) 1_655 ?
La2 O66 2.506(18) . ?
La2 O68 2.547(14) . ?
La2 O64 2.568(16) . ?
La2 O67 2.580(13) . ?
La2 O69 2.584(15) . ?
La2 O65 2.607(13) . ?
La2 O70 2.794(12) . ?
P1 O26 1.538(10) . ?
P1 O28 1.542(11) . ?
P1 O29 1.547(14) . ?
P1 O27 1.547(10) . ?
P2 O61 1.507(11) . ?
P2 O63 1.524(13) . ?
P2 O62 1.534(12) . ?
P2 O60 1.535(10) . ?
O2 La1 2.588(10) 2_765 ?
O15 La2 2.470(11) 1_455 ?
O16 La1 2.540(12) 2_755 ?
N1 C1 1.31(2) . ?
N1 C5 1.33(2) . ?
N1 H1 0.8600 . ?
N2 C6 1.33(3) . ?
N2 C10 1.34(3) . ?
N2 H2 0.8600 . ?
C1 C2 1.37(2) . ?
C1 H1A 0.9300 . ?
C2 C3 1.35(2) . ?
C2 H2A 0.9300 . ?
C3 C4 1.37(2) . ?
C3 C8 1.48(2) . ?
C4 C5 1.39(3) . ?
C4 H4 0.9300 . ?
C5 H5 0.9300 . ?
C6 C7 1.39(3) . ?
C6 H6 0.9300 . ?
C7 C8 1.37(2) . ?
C7 H7 0.9300 . ?
C8 C9 1.43(3) . ?
C9 C10 1.34(3) . ?
C9 H9 0.9300 . ?
C10 H10 0.9300 . ?
N3 C15 1.30(2) . ?
N3 C11 1.30(2) . ?
N3 H3 0.8600 . ?
N4 C16 1.31(3) . ?
N4 C20 1.34(3) . ?
N4 H4A 0.8600 . ?
C11 C12 1.43(2) . ?
C11 H11 0.9300 . ?
C12 C13 1.42(2) . ?
C12 H12 0.9300 . ?
C13 C14 1.40(2) . ?
C13 C18 1.46(2) . ?
C14 C15 1.33(3) . ?
C14 H14 0.9300 . ?
C15 H15 0.9300 . ?
C16 C17 1.41(3) . ?
C16 H16 0.9300 . ?
C17 C18 1.38(3) . ?
C17 H17 0.9300 . ?
C18 C19 1.40(3) . ?
C19 C20 1.32(3) . ?
C19 H19 0.9300 . ?
C20 H20 0.9300 . ?
